data_4117397
loop_
_publ_author_name
'Ramachandran Azhakar'
'Rajendra S. Ghadwal'
'Herbert W. Roesky'
'Hilke Wolf'
'Dietmar Stalke'

_publ_section_title
;
 Stabilization of Low Valent Silicon Fluorides in the Coordination Sphere
 of Transition Metals
;
_journal_name_full 'Journal of the American Chemical Society'
_journal_page_first 2423
_journal_page_last 2428
_journal_paper_doi 10.1021/ja210697p
_journal_volume 134
_journal_year 2012
_chemical_formula_moiety 'C20 H23 Cl Mo N2 O5 Si'
_chemical_formula_sum 'C20 H23 Cl Mo N2 O5 Si'
_chemical_formula_weight 530.88
_chemical_name_systematic
; 
 ? 
;
_space_group_IT_number 19
_symmetry_cell_setting orthorhombic
_symmetry_space_group_name_Hall 'P 2ac 2ab'
_symmetry_space_group_name_H-M 'P 21 21 21'
_atom_sites_solution_hydrogens geom
_atom_sites_solution_primary direct
_atom_sites_solution_secondary difmap
_audit_creation_method SHELXL-97
_cell_angle_alpha 90.00
_cell_angle_beta 90.00
_cell_angle_gamma 90.00
_cell_formula_units_Z 4
_cell_length_a 9.791(2)
_cell_length_b 13.307(2)
_cell_length_c 18.432(2)
_cell_measurement_reflns_used 3431
_cell_measurement_temperature 100(2)
_cell_measurement_theta_max 18.75
_cell_measurement_theta_min 2.22
_cell_volume 2401.5(7)
_computing_cell_refinement 'SAINT V7.68A'
_computing_data_collection 'APEX2 v2011.2'
_computing_data_reduction 'SAINT V7.68A'
_computing_molecular_graphics 'XP Version 5.1'
_computing_publication_material 'XP Version 5.1'
_computing_structure_refinement 'SHELXL in SHELXTL Version 2008/3'
_computing_structure_solution 'SHELXS in SHELXTL Version 2008/3'
_diffrn_ambient_temperature 100(2)
_diffrn_measured_fraction_theta_full 0.998
_diffrn_measured_fraction_theta_max 0.998
_diffrn_measurement_device_type 'Bruker Smart Apex II Quazar'
_diffrn_measurement_method 'omega scans'
_diffrn_radiation_monochromator mirror
_diffrn_radiation_source 'micro-focus sealed tube'
_diffrn_radiation_type AgK\a
_diffrn_radiation_wavelength 0.5608
_diffrn_reflns_av_R_equivalents 0.1123
_diffrn_reflns_av_sigmaI/netI 0.0777
_diffrn_reflns_limit_h_max 11
_diffrn_reflns_limit_h_min -11
_diffrn_reflns_limit_k_max 16
_diffrn_reflns_limit_k_min -16
_diffrn_reflns_limit_l_max 22
_diffrn_reflns_limit_l_min -22
_diffrn_reflns_number 17349
_diffrn_reflns_theta_full 20.09
_diffrn_reflns_theta_max 20.09
_diffrn_reflns_theta_min 1.74
_exptl_absorpt_coefficient_mu 2.044
_exptl_absorpt_correction_T_max 0.7490
_exptl_absorpt_correction_T_min 0.6852
_exptl_absorpt_correction_type multi-scan
_exptl_absorpt_process_details TWINABS-2008/2
_exptl_crystal_colour colorless
_exptl_crystal_density_diffrn 1.468
_exptl_crystal_description block
_exptl_crystal_F_000 1080
_exptl_crystal_size_max 0.20
_exptl_crystal_size_mid 0.20
_exptl_crystal_size_min 0.15
_refine_diff_density_max 1.001
_refine_diff_density_min -1.021
_refine_diff_density_rms 0.127
_refine_ls_abs_structure_details 'Flack H D (1983), Acta Cryst. A39, 876-881'
_refine_ls_abs_structure_Flack 0.095(10)
_refine_ls_extinction_method none
_refine_ls_goodness_of_fit_ref 1.042
_refine_ls_hydrogen_treatment constr
_refine_ls_matrix_type full
_refine_ls_number_parameters 278
_refine_ls_number_reflns 4609
_refine_ls_number_restraints 0
_refine_ls_restrained_S_all 1.042
_refine_ls_R_factor_all 0.0558
_refine_ls_R_factor_gt 0.0472
_refine_ls_shift/su_max 0.000
_refine_ls_shift/su_mean 0.000
_refine_ls_structure_factor_coef Fsqd
_refine_ls_weighting_details 'calc w=1/[\s^2^(Fo^2^)+(0.0648P)^2^+0.0000P] where P=(Fo^2^+2Fc^2^)/3'
_refine_ls_weighting_scheme calc
_refine_ls_wR_factor_gt 0.1175
_refine_ls_wR_factor_ref 0.1208
_reflns_number_gt 3998
_reflns_number_total 4609
_reflns_threshold_expression >2sigma(I)
_cod_data_source_file ja210697p_si_003.cif
_cod_data_source_block rh
_cod_database_code 4117397

loop_
_symmetry_equiv_pos_as_xyz
'x, y, z'
'-x+1/2, -y, z+1/2'
'-x, y+1/2, -z+1/2'
'x+1/2, -y+1/2, -z'

loop_
_atom_site_label
_atom_site_type_symbol
_atom_site_fract_x
_atom_site_fract_y
_atom_site_fract_z
_atom_site_U_iso_or_equiv
_atom_site_adp_type
_atom_site_occupancy
_atom_site_symmetry_multiplicity
_atom_site_calc_flag
_atom_site_refinement_flags
Mo1 Mo 0.43932(4) 0.13678(3) 0.49543(2) 0.01847(14) Uani 1 1 d .
N1 N 0.6661(4) -0.0750(3) 0.4182(2) 0.0125(9) Uani 1 1 d .
Cl1 Cl 0.36370(13) -0.11070(9) 0.38700(7) 0.0187(3) Uani 1 1 d .
Si1 Si 0.50995(14) 0.00056(10) 0.41381(7) 0.0106(3) Uani 1 1 d .
O1 O 0.3437(4) 0.3148(3) 0.5918(2) 0.0278(10) Uani 1 1 d .
C1 C 0.3778(6) 0.2484(4) 0.5577(3) 0.0186(12) Uani 1 1 d .
O2 O 0.5733(4) 0.3008(3) 0.3963(2) 0.0292(10) Uani 1 1 d .
N2 N 0.6010(4) 0.0123(3) 0.3271(2) 0.0110(9) Uani 1 1 d .
C2 C 0.5256(5) 0.2400(4) 0.4303(3) 0.0173(12) Uani 1 1 d .
O3 O 0.1716(4) 0.1354(3) 0.4026(2) 0.0309(10) Uani 1 1 d .
C3 C 0.2684(5) 0.1377(4) 0.4359(3) 0.0187(11) Uani 1 1 d .
O4 O 0.3049(5) -0.0177(3) 0.6027(3) 0.0394(12) Uani 1 1 d .
C4 C 0.3548(6) 0.0361(4) 0.5631(4) 0.0246(14) Uani 1 1 d .
O5 O 0.7212(4) 0.1185(3) 0.5736(2) 0.0259(9) Uani 1 1 d .
C5 C 0.6189(6) 0.1249(4) 0.5464(3) 0.0151(11) Uani 1 1 d .
C6 C 0.7014(5) -0.0491(4) 0.3504(3) 0.0120(10) Uani 1 1 d .
C7 C 0.8272(5) -0.0792(4) 0.3109(3) 0.0134(11) Uani 1 1 d .
C8 C 0.9439(6) -0.0216(4) 0.3161(3) 0.0181(11) Uani 1 1 d .
H8 H 0.9431 0.0384 0.3441 0.022 Uiso 1 1 calc R
C9 C 1.0626(6) -0.0507(4) 0.2806(3) 0.0238(12) Uani 1 1 d .
H9 H 1.1434 -0.0116 0.2848 0.029 Uiso 1 1 calc R
C10 C 1.0622(6) -0.1372(5) 0.2391(3) 0.0248(13) Uani 1 1 d .
H10 H 1.1427 -0.1568 0.2141 0.030 Uiso 1 1 calc R
C11 C 0.9461(6) -0.1954(4) 0.2335(3) 0.0224(12) Uani 1 1 d .
H11 H 0.9473 -0.2552 0.2054 0.027 Uiso 1 1 calc R
C12 C 0.8283(6) -0.1666(4) 0.2688(3) 0.0180(13) Uani 1 1 d .
H12 H 0.7479 -0.2062 0.2646 0.022 Uiso 1 1 calc R
C13 C 0.7299(5) -0.1468(4) 0.4709(3) 0.0157(11) Uani 1 1 d .
C14 C 0.7340(7) -0.2520(4) 0.4376(3) 0.0259(14) Uani 1 1 d .
H14A H 0.7533 -0.3015 0.4756 0.039 Uiso 1 1 calc R
H14B H 0.8058 -0.2549 0.4006 0.039 Uiso 1 1 calc R
H14C H 0.6456 -0.2672 0.4153 0.039 Uiso 1 1 calc R
C15 C 0.8716(5) -0.1112(4) 0.4928(3) 0.0239(12) Uani 1 1 d .
H15A H 0.9090 -0.1565 0.5297 0.036 Uiso 1 1 calc R
H15B H 0.8657 -0.0429 0.5126 0.036 Uiso 1 1 calc R
H15C H 0.9315 -0.1111 0.4502 0.036 Uiso 1 1 calc R
C16 C 0.6362(6) -0.1494(4) 0.5364(3) 0.0201(12) Uani 1 1 d .
H16A H 0.6699 -0.1992 0.5712 0.030 Uiso 1 1 calc R
H16B H 0.5437 -0.1676 0.5209 0.030 Uiso 1 1 calc R
H16C H 0.6345 -0.0829 0.5593 0.030 Uiso 1 1 calc R
C17 C 0.5761(6) 0.0578(4) 0.2550(3) 0.0162(11) Uani 1 1 d .
C18 C 0.6926(6) 0.1244(6) 0.2316(4) 0.0415(19) Uani 1 1 d .
H18A H 0.6687 0.1582 0.1861 0.062 Uiso 1 1 calc R
H18B H 0.7747 0.0835 0.2242 0.062 Uiso 1 1 calc R
H18C H 0.7103 0.1748 0.2692 0.062 Uiso 1 1 calc R
C19 C 0.4474(6) 0.1196(5) 0.2602(3) 0.0278(14) Uani 1 1 d .
H19A H 0.4235 0.1454 0.2121 0.042 Uiso 1 1 calc R
H19B H 0.4623 0.1760 0.2935 0.042 Uiso 1 1 calc R
H19C H 0.3729 0.0775 0.2785 0.042 Uiso 1 1 calc R
C20 C 0.5501(8) -0.0257(4) 0.1992(3) 0.0361(16) Uani 1 1 d .
H20A H 0.5303 0.0044 0.1518 0.054 Uiso 1 1 calc R
H20B H 0.4721 -0.0665 0.2147 0.054 Uiso 1 1 calc R
H20C H 0.6314 -0.0684 0.1953 0.054 Uiso 1 1 calc R

loop_
_atom_site_aniso_label
_atom_site_aniso_U_11
_atom_site_aniso_U_22
_atom_site_aniso_U_33
_atom_site_aniso_U_23
_atom_site_aniso_U_13
_atom_site_aniso_U_12
Mo1 0.0188(2) 0.0196(2) 0.0171(2) -0.0025(2) -0.0012(2) 0.00093(18)
N1 0.011(2) 0.017(2) 0.009(2) 0.0034(17) 0.0013(16) 0.0024(18)
Cl1 0.0168(7) 0.0204(7) 0.0190(7) -0.0001(5) -0.0010(5) -0.0057(5)
Si1 0.0109(7) 0.0143(7) 0.0066(6) 0.0010(5) -0.0001(5) 0.0005(6)
O1 0.022(2) 0.029(2) 0.033(2) -0.010(2) -0.0014(18) -0.0020(18)
C1 0.014(3) 0.021(3) 0.021(3) -0.002(2) -0.005(2) -0.004(2)
O2 0.029(2) 0.026(2) 0.033(2) 0.0138(19) -0.005(2) 0.0013(19)
N2 0.009(2) 0.020(2) 0.005(2) 0.0006(16) 0.0006(15) 0.0014(17)
C2 0.011(3) 0.019(3) 0.022(3) 0.003(2) -0.007(2) 0.003(2)
O3 0.022(2) 0.032(2) 0.039(3) -0.014(2) -0.0143(19) 0.0093(19)
C3 0.020(3) 0.011(3) 0.025(3) -0.007(2) 0.003(2) 0.005(2)
O4 0.052(3) 0.029(3) 0.038(3) -0.006(2) 0.012(2) -0.014(2)
C4 0.018(3) 0.022(3) 0.034(4) -0.014(3) -0.004(3) 0.003(3)
O5 0.024(2) 0.026(2) 0.028(2) -0.0007(18) -0.0021(18) 0.0021(18)
C5 0.018(3) 0.014(3) 0.014(3) 0.001(2) 0.002(2) -0.001(2)
C6 0.012(3) 0.013(3) 0.011(2) -0.007(2) -0.001(2) -0.006(2)
C7 0.012(3) 0.020(3) 0.008(2) -0.001(2) 0.0004(19) 0.006(2)
C8 0.019(3) 0.018(3) 0.018(3) -0.009(2) -0.001(2) -0.002(2)
C9 0.010(3) 0.028(3) 0.033(3) -0.004(2) -0.002(3) 0.000(3)
C10 0.021(3) 0.034(3) 0.019(3) -0.004(3) 0.004(2) 0.016(3)
C11 0.031(3) 0.022(3) 0.015(3) -0.006(2) 0.004(3) 0.002(3)
C12 0.017(3) 0.015(3) 0.021(3) -0.006(2) 0.003(2) 0.000(2)
C13 0.020(3) 0.017(3) 0.011(2) 0.003(2) -0.003(2) 0.007(2)
C14 0.043(4) 0.020(3) 0.015(3) 0.003(2) -0.005(3) 0.006(3)
C15 0.024(3) 0.028(3) 0.019(3) 0.003(3) -0.008(3) 0.008(2)
C16 0.029(3) 0.022(3) 0.009(2) 0.003(2) -0.001(2) 0.006(2)
C17 0.018(3) 0.021(3) 0.010(2) 0.004(2) -0.002(2) 0.004(2)
C18 0.024(4) 0.059(5) 0.042(4) 0.034(4) -0.005(3) -0.007(4)
C19 0.031(3) 0.043(4) 0.010(3) 0.005(2) 0.000(2) 0.009(3)
C20 0.063(5) 0.035(4) 0.010(3) -0.011(2) -0.013(3) 0.016(3)

loop_
_atom_type_symbol
_atom_type_description
_atom_type_scat_dispersion_real
_atom_type_scat_dispersion_imag
_atom_type_scat_source
C C 0.0015 0.0009 'International Tables Vol C Tables 4.2.6.8 and 6.1.1.4'
H H 0.0000 0.0000 'International Tables Vol C Tables 4.2.6.8 and 6.1.1.4'
N N 0.0030 0.0019 'International Tables Vol C Tables 4.2.6.8 and 6.1.1.4'
O O 0.0056 0.0036 'International Tables Vol C Tables 4.2.6.8 and 6.1.1.4'
Si Si 0.0522 0.0431 'International Tables Vol C Tables 4.2.6.8 and 6.1.1.4'
Cl Cl 0.0998 0.0984 'International Tables Vol C Tables 4.2.6.8 and 6.1.1.4'
Mo Mo -1.2703 3.0978 'International Tables Vol C Tables 4.2.6.8 and 6.1.1.4'

loop_
_geom_angle_atom_site_label_1
_geom_angle_atom_site_label_2
_geom_angle_atom_site_label_3
_geom_angle
C1 Mo1 C5 93.1(2)
C1 Mo1 C3 93.4(2)
C5 Mo1 C3 173.4(2)
C1 Mo1 C4 90.9(2)
C5 Mo1 C4 91.0(2)
C3 Mo1 C4 90.0(2)
C1 Mo1 C2 87.8(2)
C5 Mo1 C2 88.0(2)
C3 Mo1 C2 91.1(2)
C4 Mo1 C2 178.3(2)
C1 Mo1 Si1 177.62(17)
C5 Mo1 Si1 88.96(15)
C3 Mo1 Si1 84.48(14)
C4 Mo1 Si1 90.22(16)
C2 Mo1 Si1 91.14(16)
C6 N1 C13 131.3(4)
C6 N1 Si1 91.9(3)
C13 N1 Si1 136.6(3)
N1 Si1 N2 71.34(18)
N1 Si1 Cl1 101.02(15)
N2 Si1 Cl1 100.63(14)
N1 Si1 C6 35.55(18)
N2 Si1 C6 35.79(18)
Cl1 Si1 C6 103.36(13)
N1 Si1 Mo1 127.82(15)
N2 Si1 Mo1 127.38(14)
Cl1 Si1 Mo1 117.95(7)
C6 Si1 Mo1 138.69(13)
O1 C1 Mo1 177.8(5)
C6 N2 C17 130.8(4)
C6 N2 Si1 91.5(3)
C17 N2 Si1 137.4(3)
O2 C2 Mo1 176.9(5)
O3 C3 Mo1 178.1(5)
O4 C4 Mo1 177.3(5)
O5 C5 Mo1 178.4(5)
N1 C6 N2 105.3(4)
N1 C6 C7 126.9(5)
N2 C6 C7 127.7(5)
N1 C6 Si1 52.6(2)
N2 C6 Si1 52.8(2)
C7 C6 Si1 178.4(4)
C8 C7 C12 119.7(5)
C8 C7 C6 120.2(4)
C12 C7 C6 120.2(5)
C7 C8 C9 120.3(5)
C10 C9 C8 119.4(6)
C11 C10 C9 120.8(5)
C12 C11 C10 119.9(5)
C11 C12 C7 119.9(5)
N1 C13 C16 106.1(4)
N1 C13 C15 110.7(4)
C16 C13 C15 110.4(4)
N1 C13 C14 109.6(4)
C16 C13 C14 108.3(5)
C15 C13 C14 111.6(5)
N2 C17 C19 107.6(4)
N2 C17 C18 111.9(4)
C19 C17 C18 109.3(5)
N2 C17 C20 109.4(4)
C19 C17 C20 107.4(5)
C18 C17 C20 111.1(5)

loop_
_geom_bond_atom_site_label_1
_geom_bond_atom_site_label_2
_geom_bond_distance
Mo1 C1 1.971(6)
Mo1 C5 2.000(6)
Mo1 C3 2.001(6)
Mo1 C4 2.008(7)
Mo1 C2 2.011(6)
Mo1 Si1 2.4550(14)
N1 C6 1.341(6)
N1 C13 1.499(6)
N1 Si1 1.831(4)
Cl1 Si1 2.1182(19)
Si1 N2 1.836(4)
Si1 C6 2.306(5)
O1 C1 1.135(6)
O2 C2 1.125(6)
N2 C6 1.349(6)
N2 C17 1.482(6)
O3 C3 1.129(6)
O4 C4 1.134(7)
O5 C5 1.123(6)
C6 C7 1.486(7)
C7 C8 1.379(7)
C7 C12 1.399(7)
C8 C9 1.389(8)
C9 C10 1.382(8)
C10 C11 1.379(8)
C11 C12 1.378(8)
C13 C16 1.516(7)
C13 C15 1.521(8)
C13 C14 1.530(7)
C17 C19 1.507(8)
C17 C18 1.508(8)
C17 C20 1.536(7)
